data_1558565
loop_
_publ_author_name
'Devika, S.'
'Begum, Noor Shahina'
'Manjappa, Kiran B.'
'Yang, Ding-Yah'

_publ_section_title
;
 (2-Hydroxyphenyl)(4,2':4',4''-terpyridin-6'-yl)methanone
;
_journal_coeditor_code ZQ4040
_journal_issue 7
_journal_name_full IUCrData
_journal_page_first x200857
_journal_paper_doi 10.1107/S2414314620008573
_journal_volume 5
_journal_year 2020
_chemical_formula_iupac 'C22 H15 N3 O2'
_chemical_formula_moiety 'C22 H15 N3 O2'
_chemical_formula_sum 'C22 H15 N3 O2'
_chemical_formula_weight 353.37
_chemical_name_systematic
;
(2-Hydroxyphenyl)(4,2':4',4''-terpyridin-6'-yl)methanone
;
_space_group_crystal_system orthorhombic
_space_group_IT_number 19
_space_group_name_Hall 'P 2ac 2ab'
_space_group_name_H-M_alt 'P 21 21 21'
_atom_sites_solution_hydrogens mixed
_atom_sites_solution_primary direct
_atom_sites_solution_secondary difmap
_audit_creation_method SHELXL-2018/3
_cell_angle_alpha 90
_cell_angle_beta 90
_cell_angle_gamma 90
_cell_formula_units_Z 4
_cell_length_a 7.2994(2)
_cell_length_b 9.6105(3)
_cell_length_c 23.9296(8)
_cell_measurement_reflns_used 9903
_cell_measurement_temperature 150(2)
_cell_measurement_theta_max 26.3
_cell_measurement_theta_min 2.9
_cell_volume 1678.68(9)
_computing_cell_refinement
;
SAINT (Bruker, 1998)
;
_computing_data_collection
;
SMART (Bruker, 1998)
;
_computing_data_reduction
;
SAINT (Bruker, 1998)
;
_computing_molecular_graphics
;
ORTEP-3 for Windows (Farrugia, 2012)
;
_computing_publication_material
;
<i>SHELXL2018/3</i> (Sheldrick, 2015)
;
_computing_structure_refinement
;
<i>SHELXL2018/3</i> (Sheldrick, 2015)
;
_computing_structure_solution
;
SHELXS97 (Sheldrick, 2008)
;
_diffrn_ambient_temperature 150(2)
_diffrn_measured_fraction_theta_full 0.997
_diffrn_measured_fraction_theta_max 0.994
_diffrn_measurement_device_type 'Bruker SMART APEX CCD'
_diffrn_measurement_method '\w scans'
_diffrn_radiation_type MoK\a
_diffrn_radiation_wavelength 0.71073
_diffrn_reflns_av_R_equivalents 0.0412
_diffrn_reflns_av_unetI/netI 0.0262
_diffrn_reflns_limit_h_max 8
_diffrn_reflns_limit_h_min -9
_diffrn_reflns_limit_k_max 11
_diffrn_reflns_limit_k_min -12
_diffrn_reflns_limit_l_max 29
_diffrn_reflns_limit_l_min -29
_diffrn_reflns_number 23873
_diffrn_reflns_theta_full 25.242
_diffrn_reflns_theta_max 26.4
_diffrn_reflns_theta_min 3.3
_diffrn_source 'fine-focus sealed tube'
_exptl_absorpt_coefficient_mu 0.092
_exptl_absorpt_correction_T_max 0.9281
_exptl_absorpt_correction_T_min 0.8785
_exptl_absorpt_correction_type multi-scan
_exptl_absorpt_process_details
;
(SADABS; Bruker, 1998)
;
_exptl_crystal_colour yellow
_exptl_crystal_density_diffrn 1.398
_exptl_crystal_density_method 'not measured'
_exptl_crystal_description parallelepiped
_exptl_crystal_F_000 736
_exptl_crystal_size_max 0.480
_exptl_crystal_size_mid 0.250
_exptl_crystal_size_min 0.180
_refine_diff_density_max 0.184
_refine_diff_density_min -0.230
_refine_ls_extinction_method none
_refine_ls_goodness_of_fit_ref 1.103
_refine_ls_hydrogen_treatment mixed
_refine_ls_matrix_type full
_refine_ls_number_parameters 248
_refine_ls_number_reflns 3416
_refine_ls_number_restraints 0
_refine_ls_restrained_S_all 1.103
_refine_ls_R_factor_all 0.0481
_refine_ls_R_factor_gt 0.0377
_refine_ls_shift/su_max 0.001
_refine_ls_shift/su_mean 0.000
_refine_ls_structure_factor_coef Fsqd
_refine_ls_weighting_details 'w=1/[\s^2^(Fo^2^)+(0.0377P)^2^+0.4435P] where P=(Fo^2^+2Fc^2^)/3'
_refine_ls_weighting_scheme calc
_refine_ls_wR_factor_gt 0.0823
_refine_ls_wR_factor_ref 0.0876
_reflns_number_gt 3003
_reflns_number_total 3416
_reflns_threshold_expression 'I > 2\s(I)'
_cod_data_source_file zq4040sup1.cif
_cod_data_source_block I
_cod_database_code 1558565
_shelx_space_group_comment
;
The symmetry employed for this shelxl refinement is uniquely defined
by the following loop, which should always be used as a source of
symmetry information in preference to the above space-group names.
They are only intended as comments.
;
_shelx_estimated_absorpt_t_min 0.957
_shelx_estimated_absorpt_t_max 0.984

loop_
_space_group_symop_operation_xyz
'x, y, z'
'-x+1/2, -y, z+1/2'
'-x, y+1/2, -z+1/2'
'x+1/2, -y+1/2, -z'

loop_
_atom_site_type_symbol
_atom_site_label
_atom_site_fract_x
_atom_site_fract_y
_atom_site_fract_z
_atom_site_U_iso_or_equiv
_atom_site_adp_type
_atom_site_calc_flag
_atom_site_occupancy
_atom_site_disorder_assembly
_atom_site_disorder_group
O O1 0.6864(3) 0.49905(18) 1.05784(7) 0.0296(4) Uani d 1 . .
O O2 0.7035(3) 0.49051(18) 1.16325(7) 0.0321(4) Uani d 1 . .
H H2' 0.706(5) 0.522(3) 1.1292(14) 0.051(10) Uiso d 1 . .
N N1 0.6398(3) 0.18406(19) 0.98997(7) 0.0195(4) Uani d 1 . .
N N2 0.3663(3) 0.6191(2) 0.76383(9) 0.0348(6) Uani d 1 . .
N N3 0.8135(4) -0.2862(2) 0.91678(9) 0.0367(6) Uani d 1 . .
C C1 0.6004(3) 0.3190(2) 0.99800(9) 0.0193(5) Uani d 1 . .
C C2 0.5477(3) 0.4093(2) 0.95579(9) 0.0201(5) Uani d 1 . .
H H2 0.525464 0.504644 0.963740 0.024 Uiso calc 1 . .
C C3 0.5278(3) 0.3587(2) 0.90164(9) 0.0197(5) Uani d 1 . .
C C4 0.5690(3) 0.2187(2) 0.89279(9) 0.0199(5) Uani d 1 . .
H H4 0.557492 0.179870 0.856446 0.024 Uiso calc 1 . .
C C5 0.6269(3) 0.1354(2) 0.93715(9) 0.0194(5) Uani d 1 . .
C C6 0.6289(3) 0.3781(2) 1.05576(9) 0.0211(5) Uani d 1 . .
C C7 0.5894(3) 0.2996(2) 1.10698(9) 0.0195(5) Uani d 1 . .
C C8 0.5071(3) 0.1676(2) 1.10724(10) 0.0220(5) Uani d 1 . .
H H8 0.476367 0.124708 1.072717 0.026 Uiso calc 1 . .
C C9 0.4699(3) 0.0988(3) 1.15652(10) 0.0263(5) Uani d 1 . .
H H9 0.414255 0.009436 1.155914 0.032 Uiso calc 1 . .
C C10 0.5147(4) 0.1617(3) 1.20729(10) 0.0296(6) Uani d 1 . .
H H10 0.490145 0.114222 1.241306 0.036 Uiso calc 1 . .
C C11 0.5937(4) 0.2912(3) 1.20868(10) 0.0294(6) Uani d 1 . .
H H11 0.623645 0.332654 1.243546 0.035 Uiso calc 1 . .
C C12 0.6301(3) 0.3618(2) 1.15932(10) 0.0230(5) Uani d 1 . .
C C13 0.4716(3) 0.4501(2) 0.85454(9) 0.0208(5) Uani d 1 . .
C C14 0.3732(4) 0.5721(3) 0.86268(10) 0.0281(6) Uani d 1 . .
H H14 0.339665 0.600640 0.899286 0.034 Uiso calc 1 . .
C C15 0.3244(4) 0.6518(3) 0.81667(11) 0.0350(6) Uani d 1 . .
H H15 0.256962 0.734852 0.823080 0.042 Uiso calc 1 . .
C C16 0.4630(4) 0.5027(3) 0.75683(11) 0.0315(6) Uani d 1 . .
H H16 0.496579 0.477605 0.719817 0.038 Uiso calc 1 . .
C C17 0.5177(3) 0.4161(3) 0.79977(10) 0.0248(5) Uani d 1 . .
H H17 0.586121 0.334272 0.792006 0.030 Uiso calc 1 . .
C C18 0.6840(3) -0.0113(2) 0.92905(9) 0.0205(5) Uani d 1 . .
C C19 0.7538(3) -0.0593(3) 0.87856(10) 0.0252(5) Uani d 1 . .
H H19 0.759270 0.000724 0.847051 0.030 Uiso calc 1 . .
C C20 0.8152(4) -0.1948(3) 0.87460(11) 0.0333(6) Uani d 1 . .
H H20 0.861862 -0.225112 0.839599 0.040 Uiso calc 1 . .
C C21 0.7440(4) -0.2392(3) 0.96517(11) 0.0321(6) Uani d 1 . .
H H21 0.739621 -0.301578 0.995929 0.039 Uiso calc 1 . .
C C22 0.6785(4) -0.1058(2) 0.97307(10) 0.0250(5) Uani d 1 . .
H H22 0.630106 -0.078786 1.008290 0.030 Uiso calc 1 . .

loop_
_atom_site_aniso_label
_atom_site_aniso_U_11
_atom_site_aniso_U_22
_atom_site_aniso_U_33
_atom_site_aniso_U_12
_atom_site_aniso_U_13
_atom_site_aniso_U_23
O1 0.0424(11) 0.0236(9) 0.0228(9) -0.0076(8) -0.0032(8) 0.0015(7)
O2 0.0489(12) 0.0263(10) 0.0212(9) -0.0064(8) -0.0069(8) -0.0005(8)
N1 0.0189(10) 0.0212(10) 0.0183(10) -0.0016(8) 0.0001(7) 0.0018(8)
N2 0.0347(13) 0.0338(13) 0.0360(13) 0.0014(11) -0.0033(10) 0.0151(10)
N3 0.0515(15) 0.0219(12) 0.0366(13) 0.0032(11) -0.0013(11) -0.0022(9)
C1 0.0161(11) 0.0223(12) 0.0195(11) -0.0022(9) 0.0010(9) -0.0001(9)
C2 0.0198(11) 0.0175(12) 0.0231(12) -0.0018(9) 0.0003(9) -0.0004(9)
C3 0.0155(11) 0.0227(12) 0.0208(11) -0.0013(9) -0.0003(9) 0.0024(9)
C4 0.0187(11) 0.0230(12) 0.0179(11) -0.0019(9) -0.0020(9) 0.0001(9)
C5 0.0178(11) 0.0194(12) 0.0211(11) -0.0033(9) 0.0003(9) 0.0017(9)
C6 0.0202(12) 0.0213(12) 0.0217(12) 0.0020(10) -0.0021(9) 0.0004(10)
C7 0.0187(11) 0.0215(12) 0.0183(11) 0.0040(9) -0.0014(9) -0.0001(9)
C8 0.0196(11) 0.0247(13) 0.0217(11) 0.0013(9) 0.0007(9) -0.0017(10)
C9 0.0253(12) 0.0242(13) 0.0294(13) -0.0001(10) 0.0057(11) 0.0035(10)
C10 0.0345(14) 0.0326(14) 0.0217(12) 0.0038(12) 0.0047(11) 0.0075(11)
C11 0.0375(15) 0.0333(14) 0.0175(12) 0.0053(12) -0.0012(10) -0.0018(11)
C12 0.0262(12) 0.0211(12) 0.0218(12) 0.0030(10) -0.0012(10) -0.0008(10)
C13 0.0183(11) 0.0207(11) 0.0232(11) -0.0019(9) -0.0035(9) 0.0032(10)
C14 0.0312(13) 0.0259(13) 0.0272(13) 0.0026(11) -0.0017(11) 0.0020(10)
C15 0.0371(15) 0.0257(14) 0.0423(16) 0.0063(12) -0.0035(13) 0.0064(12)
C16 0.0299(14) 0.0412(16) 0.0235(13) -0.0002(12) -0.0019(11) 0.0080(12)
C17 0.0243(13) 0.0267(14) 0.0233(12) 0.0018(10) -0.0031(10) 0.0010(10)
C18 0.0195(12) 0.0209(12) 0.0209(11) -0.0032(10) -0.0040(9) -0.0004(9)
C19 0.0304(13) 0.0226(12) 0.0226(12) -0.0020(10) -0.0026(10) 0.0011(10)
C20 0.0436(15) 0.0279(14) 0.0283(13) 0.0019(12) 0.0018(12) -0.0040(11)
C21 0.0444(17) 0.0220(13) 0.0299(13) -0.0020(12) -0.0046(12) 0.0047(11)
C22 0.0315(13) 0.0227(13) 0.0208(12) -0.0013(10) -0.0006(10) 0.0011(9)

loop_
_atom_type_symbol
_atom_type_description
_atom_type_scat_dispersion_real
_atom_type_scat_dispersion_imag
_atom_type_scat_source
C C 0.0033 0.0016 'International Tables Vol C Tables 4.2.6.8 and 6.1.1.4'
H H 0.0000 0.0000 'International Tables Vol C Tables 4.2.6.8 and 6.1.1.4'
N N 0.0061 0.0033 'International Tables Vol C Tables 4.2.6.8 and 6.1.1.4'
O O 0.0106 0.0060 'International Tables Vol C Tables 4.2.6.8 and 6.1.1.4'

loop_
_geom_angle_atom_site_label_1
_geom_angle_atom_site_label_2
_geom_angle_atom_site_label_3
_geom_angle_site_symmetry_1
_geom_angle_site_symmetry_3
_geom_angle
_geom_angle_publ_flag
C12 O2 H2' . . 105(2) ?
C1 N1 C5 . . 116.96(19) ?
C16 N2 C15 . . 115.9(2) ?
C20 N3 C21 . . 115.7(2) ?
N1 C1 C2 . . 124.1(2) ?
N1 C1 C6 . . 117.72(19) ?
C2 C1 C6 . . 118.1(2) ?
C1 C2 C3 . . 119.3(2) ?
C1 C2 H2 . . 120.4 ?
C3 C2 H2 . . 120.4 ?
C2 C3 C4 . . 117.1(2) ?
C2 C3 C13 . . 121.9(2) ?
C4 C3 C13 . . 120.9(2) ?
C3 C4 C5 . . 120.2(2) ?
C3 C4 H4 . . 119.9 ?
C5 C4 H4 . . 119.9 ?
N1 C5 C4 . . 122.3(2) ?
N1 C5 C18 . . 115.6(2) ?
C4 C5 C18 . . 122.1(2) ?
O1 C6 C7 . . 121.0(2) ?
O1 C6 C1 . . 115.9(2) ?
C7 C6 C1 . . 123.0(2) ?
C8 C7 C12 . . 117.8(2) ?
C8 C7 C6 . . 123.5(2) ?
C12 C7 C6 . . 118.7(2) ?
C9 C8 C7 . . 121.4(2) ?
C9 C8 H8 . . 119.3 ?
C7 C8 H8 . . 119.3 ?
C8 C9 C10 . . 119.4(2) ?
C8 C9 H9 . . 120.3 ?
C10 C9 H9 . . 120.3 ?
C11 C10 C9 . . 120.8(2) ?
C11 C10 H10 . . 119.6 ?
C9 C10 H10 . . 119.6 ?
C10 C11 C12 . . 120.2(2) ?
C10 C11 H11 . . 119.9 ?
C12 C11 H11 . . 119.9 ?
O2 C12 C11 . . 117.7(2) ?
O2 C12 C7 . . 122.0(2) ?
C11 C12 C7 . . 120.3(2) ?
C14 C13 C17 . . 117.1(2) ?
C14 C13 C3 . . 122.4(2) ?
C17 C13 C3 . . 120.6(2) ?
C15 C14 C13 . . 119.2(2) ?
C15 C14 H14 . . 120.4 ?
C13 C14 H14 . . 120.4 ?
N2 C15 C14 . . 124.1(2) ?
N2 C15 H15 . . 117.9 ?
C14 C15 H15 . . 117.9 ?
N2 C16 C17 . . 124.4(2) ?
N2 C16 H16 . . 117.8 ?
C17 C16 H16 . . 117.8 ?
C16 C17 C13 . . 119.3(2) ?
C16 C17 H17 . . 120.3 ?
C13 C17 H17 . . 120.3 ?
C19 C18 C22 . . 116.9(2) ?
C19 C18 C5 . . 122.1(2) ?
C22 C18 C5 . . 120.9(2) ?
C20 C19 C18 . . 119.4(2) ?
C20 C19 H19 . . 120.3 ?
C18 C19 H19 . . 120.3 ?
N3 C20 C19 . . 124.4(2) ?
N3 C20 H20 . . 117.8 ?
C19 C20 H20 . . 117.8 ?
N3 C21 C22 . . 124.2(2) ?
N3 C21 H21 . . 117.9 ?
C22 C21 H21 . . 117.9 ?
C21 C22 C18 . . 119.5(2) ?
C21 C22 H22 . . 120.3 ?
C18 C22 H22 . . 120.3 ?

loop_
_geom_bond_atom_site_label_1
_geom_bond_atom_site_label_2
_geom_bond_site_symmetry_2
_geom_bond_distance
_geom_bond_publ_flag
O1 C6 . 1.237(3) ?
O2 C12 . 1.351(3) ?
O2 H2' . 0.87(3) ?
N1 C1 . 1.342(3) ?
N1 C5 . 1.351(3) ?
N2 C16 . 1.334(3) ?
N2 C15 . 1.338(3) ?
N3 C20 . 1.338(3) ?
N3 C21 . 1.343(3) ?
C1 C2 . 1.386(3) ?
C1 C6 . 1.509(3) ?
C2 C3 . 1.392(3) ?
C2 H2 . 0.9500 ?
C3 C4 . 1.395(3) ?
C3 C13 . 1.487(3) ?
C4 C5 . 1.395(3) ?
C4 H4 . 0.9500 ?
C5 C18 . 1.484(3) ?
C6 C7 . 1.467(3) ?
C7 C8 . 1.404(3) ?
C7 C12 . 1.419(3) ?
C8 C9 . 1.379(3) ?
C8 H8 . 0.9500 ?
C9 C10 . 1.396(3) ?
C9 H9 . 0.9500 ?
C10 C11 . 1.372(4) ?
C10 H10 . 0.9500 ?
C11 C12 . 1.388(3) ?
C11 H11 . 0.9500 ?
C13 C14 . 1.389(3) ?
C13 C17 . 1.392(3) ?
C14 C15 . 1.388(3) ?
C14 H14 . 0.9500 ?
C15 H15 . 0.9500 ?
C16 C17 . 1.381(3) ?
C16 H16 . 0.9500 ?
C17 H17 . 0.9500 ?
C18 C19 . 1.390(3) ?
C18 C22 . 1.391(3) ?
C19 C20 . 1.380(3) ?
C19 H19 . 0.9500 ?
C20 H20 . 0.9500 ?
C21 C22 . 1.381(4) ?
C21 H21 . 0.9500 ?
C22 H22 . 0.9500 ?

loop_
_geom_hbond_atom_site_label_D
_geom_hbond_atom_site_label_H
_geom_hbond_atom_site_label_A
_geom_hbond_site_symmetry_A
_geom_hbond_distance_DH
_geom_hbond_distance_HA
_geom_hbond_distance_DA
_geom_hbond_angle_DHA
O2 H2' O1 . 0.87(4) 1.73(4) 2.527(3) 152(3)
C16 H16 O2 2_664 0.95 2.59 3.309(3) 132
C17 H17 N2 3_646 0.95 2.49 3.344(3) 150
C21 H21 O1 1_545 0.95 2.45 3.380(3) 165

loop_
_geom_torsion_atom_site_label_1
_geom_torsion_atom_site_label_2
_geom_torsion_atom_site_label_3
_geom_torsion_atom_site_label_4
_geom_torsion_site_symmetry_1
_geom_torsion_site_symmetry_2
_geom_torsion_site_symmetry_3
_geom_torsion_site_symmetry_4
_geom_torsion
_geom_torsion_publ_flag
C5 N1 C1 C2 . . . . 0.2(3) ?
C5 N1 C1 C6 . . . . -175.1(2) ?
N1 C1 C2 C3 . . . . 2.1(3) ?
C6 C1 C2 C3 . . . . 177.4(2) ?
C1 C2 C3 C4 . . . . -2.1(3) ?
C1 C2 C3 C13 . . . . 180.0(2) ?
C2 C3 C4 C5 . . . . 0.1(3) ?
C13 C3 C4 C5 . . . . 178.0(2) ?
C1 N1 C5 C4 . . . . -2.3(3) ?
C1 N1 C5 C18 . . . . 175.8(2) ?
C3 C4 C5 N1 . . . . 2.2(3) ?
C3 C4 C5 C18 . . . . -175.8(2) ?
N1 C1 C6 O1 . . . . 143.3(2) ?
C2 C1 C6 O1 . . . . -32.3(3) ?
N1 C1 C6 C7 . . . . -37.6(3) ?
C2 C1 C6 C7 . . . . 146.9(2) ?
O1 C6 C7 C8 . . . . 173.4(2) ?
C1 C6 C7 C8 . . . . -5.7(3) ?
O1 C6 C7 C12 . . . . -4.2(3) ?
C1 C6 C7 C12 . . . . 176.7(2) ?
C12 C7 C8 C9 . . . . -1.3(3) ?
C6 C7 C8 C9 . . . . -178.9(2) ?
C7 C8 C9 C10 . . . . 0.1(3) ?
C8 C9 C10 C11 . . . . 0.5(4) ?
C9 C10 C11 C12 . . . . 0.1(4) ?
C10 C11 C12 O2 . . . . 178.2(2) ?
C10 C11 C12 C7 . . . . -1.3(4) ?
C8 C7 C12 O2 . . . . -177.7(2) ?
C6 C7 C12 O2 . . . . 0.1(3) ?
C8 C7 C12 C11 . . . . 1.9(3) ?
C6 C7 C12 C11 . . . . 179.6(2) ?
C2 C3 C13 C14 . . . . -24.2(3) ?
C4 C3 C13 C14 . . . . 158.0(2) ?
C2 C3 C13 C17 . . . . 155.4(2) ?
C4 C3 C13 C17 . . . . -22.4(3) ?
C17 C13 C14 C15 . . . . 0.8(4) ?
C3 C13 C14 C15 . . . . -179.6(2) ?
C16 N2 C15 C14 . . . . -0.8(4) ?
C13 C14 C15 N2 . . . . -0.1(4) ?
C15 N2 C16 C17 . . . . 1.0(4) ?
N2 C16 C17 C13 . . . . -0.3(4) ?
C14 C13 C17 C16 . . . . -0.7(3) ?
C3 C13 C17 C16 . . . . 179.7(2) ?
N1 C5 C18 C19 . . . . -151.7(2) ?
C4 C5 C18 C19 . . . . 26.4(3) ?
N1 C5 C18 C22 . . . . 24.9(3) ?
C4 C5 C18 C22 . . . . -157.0(2) ?
C22 C18 C19 C20 . . . . -0.7(4) ?
C5 C18 C19 C20 . . . . 176.0(2) ?
C21 N3 C20 C19 . . . . 0.9(4) ?
C18 C19 C20 N3 . . . . -0.3(4) ?
C20 N3 C21 C22 . . . . -0.5(4) ?
N3 C21 C22 C18 . . . . -0.4(4) ?
C19 C18 C22 C21 . . . . 1.1(4) ?
C5 C18 C22 C21 . . . . -175.7(2) ?

_cod_database_fobs_code 1558565
